data_2210353
loop_
_publ_author_name
'Na-Bo Sun'
'De-Long Shen'
'Jian-Quan Weng'
'Cheng-Xia Tan'

_publ_section_title 3-[3-(2-Chloro-3,3,3-trifluoroprop-1-enyl)-2,2-dimethylcyclopropanecarbonyl]thiazolidine-2-thione
_journal_coeditor_code OB2043
_journal_issue 9
_journal_name_full 'Acta Crystallographica Section E'
_journal_page_first o3862
_journal_page_last o3863
_journal_paper_doi 10.1107/S1600536806031497
_journal_volume 62
_journal_year 2006
_chemical_formula_iupac 'C12 H13 Cl F3 N O S2'
_chemical_formula_moiety 'C12 H13 Cl F3 N O S2'
_chemical_formula_sum 'C12 H13 Cl F3 N O S2'
_chemical_formula_weight 343.81
_chemical_melting_point 409.0(10)
_chemical_name_systematic
;
3-[3-(2-Chloro-3,3,3-trifluoroprop-1-enyl)-2,2-
dimethylcyclopropanecarbonyl]thiazolidine-2-thione
;
_space_group_IT_number 14
_symmetry_cell_setting monoclinic
_symmetry_space_group_name_Hall '-P 2ybc'
_symmetry_space_group_name_H-M 'P 1 21/c 1'
_cell_angle_alpha 90.0000
_cell_angle_beta 112.131(18)
_cell_angle_gamma 90.0000
_cell_formula_units_Z 4
_cell_length_a 14.667(8)
_cell_length_b 9.585(4)
_cell_length_c 11.774(5)
_cell_measurement_reflns_used 9919
_cell_measurement_temperature 298.0(10)
_cell_measurement_theta_max 27.5
_cell_measurement_theta_min 3.0
_cell_volume 1533.3(13)
_computing_cell_refinement PROCESS-AUTO
_computing_data_collection 'PROCESS-AUTO (Rigaku, 1998)'
_computing_data_reduction 'CrystalStructure (Rigaku/MSC, 2004)'
_computing_molecular_graphics 'Ortep-3 for Windows (Farrugia, 1997)'
_computing_publication_material CrystalStructure
_computing_structure_refinement 'CRYSTALS (Watkin <i>et al.</i>,  1996)'
_computing_structure_solution 'SHELXS-97 (Sheldrick, 1997)'
_diffrn_detector_area_resol_mean 10.00
_diffrn_measured_fraction_theta_full 0.998
_diffrn_measured_fraction_theta_max 0.998
_diffrn_measurement_device_type 'Rigaku R-AXIS RAPID'
_diffrn_measurement_method \w
_diffrn_radiation_type 'Mo K\a'
_diffrn_radiation_wavelength 0.71075
_diffrn_reflns_av_R_equivalents 0.040
_diffrn_reflns_limit_h_max 19
_diffrn_reflns_limit_h_min -19
_diffrn_reflns_limit_k_max 12
_diffrn_reflns_limit_k_min -12
_diffrn_reflns_limit_l_max 15
_diffrn_reflns_limit_l_min -14
_diffrn_reflns_number 14633
_diffrn_reflns_theta_full 27.48
_diffrn_reflns_theta_max 27.48
_exptl_absorpt_coefficient_mu 0.546
_exptl_absorpt_correction_T_max 0.926
_exptl_absorpt_correction_T_min 0.835
_exptl_absorpt_correction_type multi-scan
_exptl_absorpt_process_details '(ABSCOR; Higashi, 1995)'
_exptl_crystal_colour yellow
_exptl_crystal_density_diffrn 1.489
_exptl_crystal_density_method 'not measured'
_exptl_crystal_description needle
_exptl_crystal_F_000 704.00
_exptl_crystal_size_max 0.31
_exptl_crystal_size_mid 0.16
_exptl_crystal_size_min 0.14
_refine_diff_density_max 0.43
_refine_diff_density_min -0.51
_refine_ls_extinction_coef 21(2)
_refine_ls_extinction_method 'Larson (1970)'
_refine_ls_goodness_of_fit_ref 1.020
_refine_ls_hydrogen_treatment constr
_refine_ls_number_parameters 182
_refine_ls_number_reflns 3513
_refine_ls_R_factor_gt 0.0443
_refine_ls_shift/su_max 0.0000
_refine_ls_structure_factor_coef Fsqd
_refine_ls_weighting_details 'w = 4Fo^2^/[0.0005Fo^2^ + \s(Fo^2^)]'
_refine_ls_weighting_scheme calc
_refine_ls_wR_factor_ref 0.1170
_reflns_number_gt 2015
_reflns_number_total 3513
_reflns_threshold_expression F^2^>2\s(F^2^)
_cod_data_source_file ob2043.cif
_cod_data_source_block I
_cod_depositor_comments
;
The following automatic conversions were performed:

'_chemical_melting_point' value '408-410' was changed to '409.0(10)'
- the average value was taken and precision was estimated.

Automatic conversion script
Id: cif_fix_values 1646 2011-03-28 12:23:43Z adriana 

The following automatic conversions were performed:

'_chemical_melting_point' value '408-410' was changed to '409.0(10)'
- the average value was taken and precision was estimated.

Automatic conversion script
Id: cif_fix_values 1715 2011-07-08 13:25:40Z adriana 
;
_cod_original_cell_volume 1533.2(12)
_cod_database_code 2210353
_cod_database_fobs_code 2210353

loop_
_symmetry_equiv_pos_site_id
_symmetry_equiv_pos_as_xyz
1 +X,+Y,+Z
2 -X,1/2+Y,1/2-Z
3 -X,-Y,-Z
4 +X,1/2-Y,1/2+Z

loop_
_atom_site_type_symbol
_atom_site_label
_atom_site_fract_x
_atom_site_fract_y
_atom_site_fract_z
_atom_site_U_iso_or_equiv
_atom_site_adp_type
_atom_site_calc_flag
_atom_site_refinement_flags
_atom_site_occupancy
Cl Cl1 0.37677(6) 0.61033(6) 0.34195(6) 0.0785(2) Uani d . 1.00
S S1 0.05822(6) -0.01116(8) 0.29401(8) 0.0964(3) Uani d . 1.00
S S2 -0.11818(6) 0.07841(11) 0.32768(9) 0.1109(3) Uani d . 1.00
F F1 0.49305(12) 0.70441(19) 0.59700(17) 0.1062(6) Uani d . 1.00
F F2 0.34927(14) 0.78218(17) 0.54766(19) 0.1161(7) Uani d . 1.00
F F3 0.39927(16) 0.62221(17) 0.67960(14) 0.1057(6) Uani d . 1.00
O O1 0.16318(13) 0.3475(2) 0.54804(17) 0.0923(7) Uani d . 1.00
N N1 0.04108(13) 0.21776(19) 0.42147(16) 0.0560(5) Uani d . 1.00
C C1 0.28766(16) 0.3301(2) 0.39907(17) 0.0472(5) Uani d . 1.00
C C2 0.29436(17) 0.1784(2) 0.43439(17) 0.0510(6) Uani d . 1.00
C C3 0.19440(17) 0.2470(2) 0.38189(18) 0.0504(6) Uani d . 1.00
C C4 0.3372(2) 0.1377(2) 0.5685(2) 0.0732(8) Uani d . 1.00
C C5 0.3183(2) 0.0762(2) 0.3514(2) 0.0650(7) Uani d . 1.00
C C6 0.13658(18) 0.2747(2) 0.4578(2) 0.0580(6) Uani d . 1.00
C C7 0.0036(2) 0.1026(2) 0.3498(2) 0.0677(7) Uani d . 1.00
C C8 -0.1268(2) 0.2363(3) 0.4010(3) 0.1107(13) Uani d . 1.00
C C9 -0.0220(2) 0.2746(2) 0.4824(2) 0.0771(9) Uani d . 1.00
C C10 0.32552(16) 0.4408(2) 0.49028(18) 0.0470(5) Uani d . 1.00
C C11 0.36472(14) 0.5597(2) 0.47615(18) 0.0472(5) Uani d . 1.00
C C12 0.4020(2) 0.6659(2) 0.5750(2) 0.0647(7) Uani d . 1.00
H H1 0.2976 0.3477 0.3225 0.057 Uiso c R 1.00
H H3 0.1552 0.2215 0.2968 0.060 Uiso c R 1.00
H H10 0.3214 0.4255 0.5662 0.056 Uiso c R 1.00
H H41 0.3127 0.0476 0.5786 0.088 Uiso c R 1.00
H H42 0.4077 0.1343 0.5961 0.088 Uiso c R 1.00
H H43 0.3184 0.2054 0.6157 0.088 Uiso c R 1.00
H H51 0.3881 0.0749 0.3715 0.078 Uiso c R 1.00
H H52 0.2854 0.1044 0.2675 0.078 Uiso c R 1.00
H H53 0.2964 -0.0154 0.3624 0.078 Uiso c R 1.00
H H81 -0.1557 0.3089 0.3407 0.133 Uiso c R 1.00
H H82 -0.1665 0.2232 0.4500 0.133 Uiso c R 1.00
H H91 -0.0048 0.2334 0.5630 0.093 Uiso c R 1.00
H H92 -0.0148 0.3751 0.4901 0.093 Uiso c R 1.00

loop_
_atom_site_aniso_label
_atom_site_aniso_U_11
_atom_site_aniso_U_22
_atom_site_aniso_U_33
_atom_site_aniso_U_12
_atom_site_aniso_U_13
_atom_site_aniso_U_23
Cl1 0.0898(5) 0.0775(4) 0.0719(4) -0.0194(3) 0.0347(3) 0.0176(3)
S1 0.1245(7) 0.0799(5) 0.1037(5) -0.0475(4) 0.0644(5) -0.0402(4)
S2 0.0671(5) 0.1329(8) 0.1255(7) -0.0446(5) 0.0281(4) -0.0222(5)
F1 0.0732(11) 0.1080(12) 0.1418(14) -0.0416(9) 0.0457(10) -0.0517(11)
F2 0.1276(16) 0.0564(9) 0.1673(17) 0.0176(9) 0.0590(13) -0.0151(10)
F3 0.1633(18) 0.0840(10) 0.0850(10) -0.0486(11) 0.0638(11) -0.0345(8)
O1 0.0812(13) 0.1231(15) 0.0905(12) -0.0483(11) 0.0528(10) -0.0578(11)
N1 0.0519(12) 0.0561(10) 0.0619(10) -0.0118(9) 0.0235(9) -0.0004(8)
C1 0.0518(13) 0.0508(11) 0.0410(9) -0.0088(9) 0.0197(8) 0.0009(8)
C2 0.0630(15) 0.0470(11) 0.0439(10) -0.0050(10) 0.0211(10) -0.0017(9)
C3 0.0535(13) 0.0555(12) 0.0412(10) -0.0130(10) 0.0168(9) -0.0058(9)
C4 0.102(2) 0.0583(14) 0.0526(12) 0.0018(13) 0.0217(13) 0.0034(10)
C5 0.0779(18) 0.0544(13) 0.0646(13) -0.0015(12) 0.0291(12) -0.0086(11)
C6 0.0573(15) 0.0609(13) 0.0584(12) -0.0153(11) 0.0249(11) -0.0113(11)
C7 0.0694(17) 0.0714(15) 0.0574(12) -0.0276(13) 0.0184(11) 0.0006(11)
C8 0.054(2) 0.129(2) 0.152(2) -0.0017(18) 0.0421(19) 0.031(2)
C9 0.0678(19) 0.0731(16) 0.1044(19) -0.0079(13) 0.0483(16) -0.0048(14)
C10 0.0511(13) 0.0456(11) 0.0477(10) -0.0034(9) 0.0224(9) -0.0003(9)
C11 0.0409(12) 0.0463(11) 0.0557(11) 0.0017(9) 0.0195(9) 0.0047(9)
C12 0.0630(17) 0.0457(12) 0.0907(17) -0.0096(11) 0.0351(13) -0.0073(12)

loop_
_atom_type_symbol
_atom_type_description
_atom_type_scat_dispersion_real
_atom_type_scat_dispersion_imag
_atom_type_scat_source
C C 0.003 0.002
;
International Tables for Crystallography
(1992, Vol. C, Tables 4.2.6.8 and 6.1.1.4)
;
H H 0.000 0.000
;
International Tables for Crystallography
(1992, Vol. C, Table 6.1.1.4)
;
O O 0.011 0.006
;
International Tables for Crystallography
(1992, Vol. C, Tables 4.2.6.8 and 6.1.1.4)
;
N N 0.006 0.003
;
International Tables for Crystallography
(1992, Vol. C, Tables 4.2.6.8 and 6.1.1.4)
;
S S 0.125 0.123
;
International Tables for Crystallography
(1992, Vol. C, Tables 4.2.6.8 and 6.1.1.4)
;
Cl Cl 0.148 0.159
;
International Tables for Crystallography
(1992, Vol. C, Tables 4.2.6.8 and 6.1.1.4)
;
F F 0.017 0.010
;
International Tables for Crystallography
(1992, Vol. C, Tables 4.2.6.8 and 6.1.1.4)
;

loop_
_geom_angle_atom_site_label_1
_geom_angle_atom_site_label_2
_geom_angle_atom_site_label_3
_geom_angle
C7 S2 C8 94.12(14)
C6 N1 C7 128.3(2)
C6 N1 C9 116.33(18)
C7 N1 C9 114.7(2)
C2 C1 C3 59.70(14)
C2 C1 C10 122.06(15)
C3 C1 C10 123.3(2)
C1 C2 C3 60.95(14)
C1 C2 C4 119.69(16)
C1 C2 C5 116.94(19)
C3 C2 C4 119.8(2)
C3 C2 C5 116.23(16)
C4 C2 C5 113.58(18)
C1 C3 C2 59.35(14)
C1 C3 C6 121.18(17)
C2 C3 C6 121.56(17)
O1 C6 N1 116.4(2)
O1 C6 C3 124.8(2)
N1 C6 C3 118.68(18)
S1 C7 S2 119.24(14)
S1 C7 N1 129.9(2)
S2 C7 N1 110.7(2)
S2 C8 C9 105.8(2)
N1 C9 C8 106.0(2)
C1 C10 C11 126.8(2)
Cl1 C11 C10 124.10(16)
Cl1 C11 C12 112.97(17)
C10 C11 C12 122.9(2)
F1 C12 F2 105.5(2)
F1 C12 F3 107.0(2)
F1 C12 C11 113.1(2)
F2 C12 F3 106.0(2)
F2 C12 C11 112.15(19)
F3 C12 C11 112.5(2)
C2 C1 H1 113.8
C3 C1 H1 113.8
C10 C1 H1 113.8
C1 C3 H3 114.6
C2 C3 H3 114.6
C6 C3 H3 114.6
C2 C4 H41 109.5
C2 C4 H42 109.5
C2 C4 H43 109.5
H41 C4 H42 109.5
H41 C4 H43 109.5
H42 C4 H43 109.5
C2 C5 H51 109.5
C2 C5 H52 109.5
C2 C5 H53 109.5
H51 C5 H52 109.5
H51 C5 H53 109.5
H52 C5 H53 109.5
S2 C8 H81 110.4
S2 C8 H82 110.4
C9 C8 H81 110.4
C9 C8 H82 110.4
H81 C8 H82 109.5
N1 C9 H91 110.3
N1 C9 H92 110.3
C8 C9 H91 110.3
C8 C9 H92 110.3
H91 C9 H92 109.5
C1 C10 H10 116.6
C11 C10 H10 116.6

loop_
_geom_bond_atom_site_label_1
_geom_bond_atom_site_label_2
_geom_bond_distance
Cl1 C11 1.724(2)
S1 C7 1.631(3)
S2 C7 1.721(3)
S2 C8 1.770(4)
F1 C12 1.314(3)
F2 C12 1.325(2)
F3 C12 1.315(3)
O1 C6 1.206(2)
N1 C6 1.411(3)
N1 C7 1.372(2)
N1 C9 1.472(4)
C1 C2 1.505(2)
C1 C3 1.529(3)
C1 C10 1.462(2)
C2 C3 1.510(3)
C2 C4 1.514(2)
C2 C5 1.515(3)
C3 C6 1.470(3)
C8 C9 1.518(3)
C10 C11 1.315(3)
C11 C12 1.487(3)
C1 H1 0.980
C3 H3 0.980
C4 H41 0.960
C4 H42 0.960
C4 H43 0.960
C5 H51 0.960
C5 H52 0.960
C5 H53 0.960
C8 H81 0.970
C8 H82 0.970
C9 H91 0.970
C9 H92 0.970
C10 H10 0.930

loop_
_geom_torsion_atom_site_label_1
_geom_torsion_atom_site_label_2
_geom_torsion_atom_site_label_3
_geom_torsion_atom_site_label_4
_geom_torsion
C7 S2 C8 C9 -21.3(2)
C8 S2 C7 S1 -177.10(18)
C8 S2 C7 N1 6.3(2)
C6 N1 C7 S1 5.7(3)
C6 N1 C7 S2 -178.17(17)
C7 N1 C6 O1 -158.2(2)
C7 N1 C6 C3 24.4(3)
C6 N1 C9 C8 161.2(2)
C9 N1 C6 O1 11.5(2)
C9 N1 C6 C3 -166.00(19)
C7 N1 C9 C8 -27.7(2)
C9 N1 C7 S1 -164.1(2)
C9 N1 C7 S2 12.1(2)
C2 C1 C3 C6 110.6(2)
C3 C1 C2 C4 -109.7(2)
C3 C1 C2 C5 106.6(2)
C2 C1 C10 C11 146.8(2)
C10 C1 C2 C3 112.6(2)
C10 C1 C2 C4 2.8(3)
C10 C1 C2 C5 -140.9(2)
C3 C1 C10 C11 -140.7(2)
C10 C1 C3 C2 -110.6(2)
C10 C1 C3 C6 0.0(2)
C1 C2 C3 C6 -110.0(2)
C4 C2 C3 C1 109.6(2)
C4 C2 C3 C6 -0.4(2)
C5 C2 C3 C1 -107.7(2)
C5 C2 C3 C6 142.3(2)
C1 C3 C6 O1 -10.9(3)
C1 C3 C6 N1 166.36(17)
C2 C3 C6 O1 60.0(3)
C2 C3 C6 N1 -122.8(2)
S2 C8 C9 N1 29.8(2)
C1 C10 C11 Cl1 1.5(3)
C1 C10 C11 C12 -179.6(2)
Cl1 C11 C12 F1 -53.9(2)
Cl1 C11 C12 F2 65.4(2)
Cl1 C11 C12 F3 -175.24(18)
C10 C11 C12 F1 127.1(2)
C10 C11 C12 F2 -113.7(2)
C10 C11 C12 F3 5.7(3)
